data_1515792
loop_
_publ_author_name
'Wheatley, Paul S.'
'Allan, Phoebe K.'
'Teat, Simon J.'
'Ashbrook, Sharon E.'
'Morris, Russell E.'

_publ_section_title
;
 Task specific ionic liquids for the ionothermal synthesis of siliceous
 zeolites
;
_journal_issue 4
_journal_name_full 'Chemical Science'
_journal_page_first 483
_journal_paper_doi 10.1039/c0sc00178c
_journal_volume 1
_journal_year 2010
_chemical_formula_sum 'C10 H22.32 F2 N2 O97 Si48'
_chemical_formula_weight 3108.94
_space_group_IT_number 62
_symmetry_cell_setting orthorhombic
_symmetry_space_group_name_Hall '-P 2ac 2n'
_symmetry_space_group_name_H-M 'P n m a'
_atom_sites_solution_hydrogens geom
_atom_sites_solution_primary direct
_atom_sites_solution_secondary difmap
_audit_creation_date 2009-10-16T13:59:03-00:00
_audit_creation_method 'WinGX routine CIF_UPDATE'
_cell_angle_alpha 90
_cell_angle_beta 90
_cell_angle_gamma 90
_cell_formula_units_Z 2
_cell_length_a 19.959(5)
_cell_length_b 19.890(5)
_cell_length_c 13.407(3)
_cell_measurement_reflns_used 5948
_cell_measurement_temperature 150(2)
_cell_measurement_theta_max 26.5
_cell_measurement_theta_min 2.7
_cell_volume 5322(2)
_computing_cell_refinement 'SAINT (Bruker, 2006)'
_computing_data_collection 'ApexII (Bruker, 2006)'
_computing_data_reduction 'SAINT (Bruker, 2006)'
_computing_structure_refinement 'SHELXL-97 (Sheldrick, 1997)'
_computing_structure_solution 'SIR97 (Altomare <i>et al.</i>, 1999)'
_diffrn_ambient_temperature 150(2)
_diffrn_measured_fraction_theta_full 0.996
_diffrn_measured_fraction_theta_max 0.996
_diffrn_measurement_device_type 'BRUKER AXS APEXII'
_diffrn_radiation_monochromator 'silicon (111)'
_diffrn_radiation_source '11.3.1 ALS, LBNL, CA'
_diffrn_radiation_type synchrotron
_diffrn_radiation_wavelength 0.77490
_diffrn_reflns_av_R_equivalents 0.1814
_diffrn_reflns_limit_h_max 25
_diffrn_reflns_limit_h_min -25
_diffrn_reflns_limit_k_max 25
_diffrn_reflns_limit_k_min -24
_diffrn_reflns_limit_l_max 16
_diffrn_reflns_limit_l_min -16
_diffrn_reflns_number 44702
_diffrn_reflns_theta_full 26.54
_diffrn_reflns_theta_max 26.54
_diffrn_reflns_theta_min 2.74
_exptl_absorpt_coefficient_mu 0.688
_exptl_absorpt_correction_type none
_exptl_crystal_colour Colourless
_exptl_crystal_density_diffrn 1.94
_exptl_crystal_density_method 'not measured'
_exptl_crystal_description Block
_exptl_crystal_F_000 3124
_exptl_crystal_size_max 0.12
_exptl_crystal_size_mid 0.1
_exptl_crystal_size_min 0.05
_refine_diff_density_max 1.281
_refine_diff_density_min -0.782
_refine_ls_extinction_method none
_refine_ls_goodness_of_fit_ref 0.958
_refine_ls_hydrogen_treatment mixed
_refine_ls_matrix_type full
_refine_ls_number_parameters 378
_refine_ls_number_reflns 5948
_refine_ls_number_restraints 18
_refine_ls_restrained_S_all 0.965
_refine_ls_R_factor_all 0.1416
_refine_ls_R_factor_gt 0.0735
_refine_ls_shift/su_max 0
_refine_ls_structure_factor_coef Fsqd
_refine_ls_weighting_details 'calc w=1/[\s^2^(Fo^2^)+(0.1232P)^2^+0.0000P] where P=(Fo^2^+2Fc^2^)/3'
_refine_ls_weighting_scheme calc
_refine_ls_wR_factor_gt 0.1857
_refine_ls_wR_factor_ref 0.2133
_reflns_number_gt 3433
_reflns_number_total 5948
_reflns_threshold_expression >2sigma(I)
_cod_data_source_file c0sc00178c.txt
_cod_data_source_block '[bmIm]-silicalite-1'
_cod_database_code 1515792

loop_
_symmetry_equiv_pos_as_xyz
'x, y, z'
'-x+1/2, -y, z+1/2'
'-x, y+1/2, -z'
'x+1/2, -y+1/2, -z+1/2'
'-x, -y, -z'
'x-1/2, y, -z-1/2'
'x, -y-1/2, z'
'-x-1/2, y-1/2, z-1/2'

loop_
_atom_site_label
_atom_site_type_symbol
_atom_site_fract_x
_atom_site_fract_y
_atom_site_fract_z
_atom_site_U_iso_or_equiv
_atom_site_adp_type
_atom_site_occupancy
_atom_site_calc_flag
_atom_site_refinement_flags
Si1 Si 0.07400(12) 0.05878(13) 0.15572(17) 0.0188(5) Uani 1 d .
Si2 Si -0.07414(12) 0.02845(13) 0.19233(18) 0.0192(5) Uani 1 d .
Si3 Si -0.06987(12) -0.12993(12) 0.19243(18) 0.0187(5) Uani 1 d .
Si4 Si -0.18601(12) -0.17198(12) 0.32492(16) 0.0170(5) Uani 1 d .
Si5 Si -0.21766(12) -0.06304(12) 0.47795(17) 0.0179(5) Uani 1 d .
Si6 Si -0.37630(12) -0.06397(12) 0.47750(17) 0.0181(5) Uani 1 d .
Si7 Si -0.42342(12) -0.17226(12) 0.32827(17) 0.0166(5) Uani 1 d .
Si8 Si -0.18994(12) -0.03143(12) 0.70110(17) 0.0186(5) Uani 1 d .
Si9 Si -0.19263(12) 0.12661(12) 0.69099(17) 0.0173(5) Uani 1 d .
Si10 Si -0.23354(14) 0.17501(13) 0.4793(2) 0.0278(6) Uani 1 d .
Si11 Si -0.18504(12) 0.05949(13) 0.33949(18) 0.0210(5) Uani 1 d .
Si12 Si -0.38497(12) 0.17326(12) 0.47783(18) 0.0203(5) Uani 1 d .
O1 O 0.0915(4) -0.0014(4) 0.0809(4) 0.0329(17) Uani 1 d .
O2 O 0.0038(3) 0.0439(3) 0.2066(5) 0.0280(15) Uani 1 d .
O3 O -0.0999(3) 0.0634(3) 0.0915(5) 0.0293(16) Uani 1 d .
O4 O -0.1129(3) 0.0600(4) 0.2848(4) 0.0284(15) Uani 1 d .
O5 O -0.0869(3) -0.0508(3) 0.1850(5) 0.0322(16) Uani 1 d .
O6 O 0.0086(3) -0.1409(3) 0.2146(4) 0.0207(14) Uani 1 d .
O7 O -0.1117(3) -0.1626(3) 0.2823(4) 0.0247(14) Uani 1 d .
O8 O -0.2004(4) -0.25 0.3448(6) 0.025(2) Uani 1 d S
O9 O -0.1923(3) -0.1330(3) 0.4298(4) 0.0225(14) Uani 1 d .
O10 O -0.1871(3) -0.0008(3) 0.4199(4) 0.0279(15) Uani 1 d .
O11 O -0.1928(3) -0.0622(3) 0.5917(4) 0.0287(14) Uani 1 d .
O12 O -0.2969(3) -0.0587(4) 0.4714(5) 0.0392(17) Uani 1 d .
O13 O -0.4012(3) -0.1333(3) 0.4267(5) 0.0276(16) Uani 1 d .
O14 O -0.3679(3) -0.1669(3) 0.2443(4) 0.0244(14) Uani 1 d .
O15 O -0.4345(4) -0.25 0.3575(6) 0.0202(19) Uani 1 d S
O16 O -0.1294(3) -0.0676(3) 0.7605(5) 0.0301(16) Uani 1 d .
O17 O -0.2590(3) -0.0456(4) 0.7557(4) 0.0313(16) Uani 1 d .
O18 O -0.1751(3) 0.0475(3) 0.6998(5) 0.0371(17) Uani 1 d .
O19 O -0.2613(3) 0.1395(3) 0.7477(5) 0.0247(15) Uani 1 d .
O20 O -0.1951(3) 0.1469(4) 0.5770(4) 0.0294(16) Uani 1 d .
O21 O -0.3099(3) 0.1477(3) 0.4645(5) 0.0291(15) Uani 1 d .
O22 O -0.2141(4) 0.25 0.4400(6) 0.0178(18) Uani 1 d S
O23 O -0.1946(3) 0.1311(3) 0.3915(4) 0.0242(14) Uani 1 d .
O24 O -0.3949(4) 0.25 0.4414(6) 0.021(2) Uani 1 d S
O25 O -0.4112(3) 0.1650(4) 0.5899(5) 0.0343(17) Uani 1 d .
O26 O -0.4318(3) 0.1278(3) 0.4058(5) 0.0264(15) Uani 1 d .
F1 F -0.2827(5) 0.2248(5) 0.5795(7) 0.029(2) Uani 0.5 d P
N1 N 0.4692(11) 0.25 0.2181(16) 0.047(7) Uiso 0.5 d SPD
C5 C 0.5322(12) 0.25 0.206(2) 0.055(9) Uiso 0.5 d SPD
H5 H 0.5639 0.2688 0.2486 0.066 Uiso 0.25 calc PR
C6 C 0.5459(14) 0.2134(19) 0.109(2) 0.045(12) Uiso 0.25 d PD
H6 H 0.5875 0.202 0.0828 0.054 Uiso 0.25 calc PR
C7 C 0.452(2) 0.2193(17) 0.1396(16) 0.041(11) Uiso 0.25 d PD
H7 H 0.4064 0.2092 0.1333 0.049 Uiso 0.25 calc PR
C8 C 0.4744(18) 0.1710(18) -0.027(2) 0.041(10) Uiso 0.25 d PD
H8A H 0.5156 0.1637 -0.0623 0.061 Uiso 0.13 calc PR
H8B H 0.4462 0.2006 -0.0648 0.061 Uiso 0.13 calc PR
H8C H 0.452 0.1288 -0.0174 0.061 Uiso 0.13 calc PR
H8D H 0.4269 0.165 -0.034 0.061 Uiso 0.13 calc PR
H8E H 0.4963 0.1282 -0.0315 0.061 Uiso 0.13 calc PR
H8F H 0.4905 0.2 -0.079 0.061 Uiso 0.13 calc PR
N2 N 0.4888(13) 0.2013(11) 0.0700(19) 0.030(7) Uiso 0.25 d PD
C1 C 0.2448(18) 0.25 0.368(3) 0.063(11) Uiso 0.5 d SPD
H1A H 0.2237 0.25 0.4319 0.095 Uiso 0.25 calc SPR
H1B H 0.2315 0.2106 0.3313 0.095 Uiso 0.13 calc PR
H1C H 0.2315 0.2894 0.3313 0.095 Uiso 0.13 calc PR
H1D H 0.2341 0.25 0.2978 0.095 Uiso 0.25 calc SPR
H1E H 0.2263 0.2894 0.3984 0.095 Uiso 0.13 calc PR
H1F H 0.2263 0.2106 0.3984 0.095 Uiso 0.13 calc PR
C2 C 0.3150(18) 0.25 0.380(3) 0.13(2) Uiso 0.5 d SPD
H2A H 0.3246 0.2889 0.421 0.152 Uiso 0.25 calc PR
H2B H 0.3246 0.2111 0.421 0.152 Uiso 0.25 calc PR
C3 C 0.3651(14) 0.25 0.306(4) 0.13(2) Uiso 0.5 d SPD
H3A H 0.3546 0.2112 0.2653 0.159 Uiso 0.25 calc PR
H3B H 0.3546 0.2888 0.2653 0.159 Uiso 0.25 calc PR
C4 C 0.4348(8) 0.25 0.3114(13) 0.046(8) Uiso 0.5 d SPD
H4A H 0.4488 0.2107 0.3488 0.056 Uiso 0.25 calc PR
H4B H 0.4488 0.2893 0.3488 0.056 Uiso 0.25 calc PR
C1S C 0.5114(8) -0.019 0.0142(13) 0.023(8) Uiso 0.25 d PRD
H1S1 H 0.5496 -0.0393 0.0457 0.034 Uiso 0.13 calc PR
H1S2 H 0.5074 -0.0355 -0.0529 0.034 Uiso 0.13 calc PR
H1S3 H 0.4716 -0.0301 0.0509 0.034 Uiso 0.13 calc PR
H1S4 H 0.4695 -0.0306 -0.0165 0.034 Uiso 0.13 calc PR
H1S5 H 0.5117 -0.0345 0.082 0.034 Uiso 0.13 calc PR
H1S6 H 0.5474 -0.0398 -0.0218 0.034 Uiso 0.13 calc PR
C2S C 0.5191(8) 0.0465 0.0126(13) 0.025(8) Uiso 0.25 d PRD
H2S1 H 0.56 0.0571 -0.0232 0.03 Uiso 0.25 calc PR
H2S2 H 0.5242 0.0625 0.0805 0.03 Uiso 0.25 calc PR
O1S O 0.4648(8) 0.0816 -0.0329(13) 0.085(13) Uiso 0.25 d PRD
H1S7 H 0.4284 0.0578 -0.0581 0.102 Uiso 0.25 calc PR
H1S8 H 0.4658 0.1282 -0.0375 0.102 Uiso 0.25 calc PR

loop_
_atom_site_aniso_label
_atom_site_aniso_U_11
_atom_site_aniso_U_22
_atom_site_aniso_U_33
_atom_site_aniso_U_23
_atom_site_aniso_U_13
_atom_site_aniso_U_12
Si1 0.0192(12) 0.0217(13) 0.0155(11) -0.0021(10) -0.0023(9) 0.0030(11)
Si2 0.0192(12) 0.0247(13) 0.0136(12) 0.0007(10) -0.0002(10) 0.0029(10)
Si3 0.0190(13) 0.0214(13) 0.0156(12) 0.0016(10) 0.0019(10) 0.0012(10)
Si4 0.0189(11) 0.0177(12) 0.0143(11) -0.0004(9) 0.0014(9) 0.0008(10)
Si5 0.0236(12) 0.0195(12) 0.0107(10) 0.0003(10) -0.0003(9) -0.0009(10)
Si6 0.0239(12) 0.0185(12) 0.0119(11) -0.0025(10) -0.0015(10) -0.0008(10)
Si7 0.0189(12) 0.0176(13) 0.0132(11) -0.0016(10) -0.0002(9) 0.0013(9)
Si8 0.0192(12) 0.0228(12) 0.0137(11) 0.0020(9) -0.0002(10) 0.0005(10)
Si9 0.0180(12) 0.0196(11) 0.0144(11) -0.0015(9) -0.0020(10) 0.0006(10)
Si10 0.0368(15) 0.0169(13) 0.0298(14) 0.0056(12) -0.0186(12) -0.0036(11)
Si11 0.0211(12) 0.0249(13) 0.0169(11) 0.0017(10) -0.0001(9) -0.0045(11)
Si12 0.0223(13) 0.0209(13) 0.0178(12) 0.0020(11) 0.0017(10) 0.0019(10)
O1 0.047(5) 0.032(4) 0.019(4) -0.001(3) 0.007(3) 0.013(3)
O2 0.023(4) 0.042(4) 0.019(3) 0.009(3) 0.003(3) 0.003(3)
O3 0.046(4) 0.026(4) 0.016(3) 0.000(3) -0.007(3) 0.002(3)
O4 0.025(3) 0.038(4) 0.022(3) -0.004(3) 0.004(3) -0.001(3)
O5 0.028(3) 0.019(3) 0.049(4) 0.007(3) 0.002(3) 0.002(3)
O6 0.020(3) 0.026(4) 0.016(3) -0.005(3) 0.002(3) 0.000(3)
O7 0.023(3) 0.030(4) 0.020(3) 0.008(3) 0.005(3) 0.000(3)
O8 0.029(5) 0.010(4) 0.035(5) 0 0.008(4) 0
O9 0.037(4) 0.021(3) 0.010(3) -0.002(2) -0.007(3) 0.002(3)
O10 0.032(4) 0.026(3) 0.026(4) 0.010(3) -0.001(3) -0.001(3)
O11 0.041(4) 0.034(4) 0.011(3) -0.003(3) -0.003(3) 0.005(3)
O12 0.021(3) 0.051(4) 0.045(4) -0.005(4) -0.002(3) -0.001(3)
O13 0.043(4) 0.021(3) 0.019(3) -0.006(3) -0.008(3) 0.000(3)
O14 0.026(3) 0.029(4) 0.019(3) 0.003(3) 0.008(3) -0.008(3)
O15 0.029(5) 0.016(4) 0.016(4) 0 0.005(4) 0
O16 0.028(4) 0.034(4) 0.029(4) 0.000(3) -0.007(3) 0.000(3)
O17 0.027(4) 0.047(5) 0.020(3) 0.005(3) -0.003(3) -0.013(3)
O18 0.045(4) 0.018(4) 0.048(4) -0.003(3) 0.002(3) -0.001(3)
O19 0.020(3) 0.033(4) 0.021(3) -0.005(3) 0.005(3) 0.000(3)
O20 0.022(3) 0.052(4) 0.014(3) 0.005(3) 0.005(3) 0.002(3)
O21 0.022(3) 0.035(4) 0.030(3) 0.009(3) 0.003(3) 0.008(3)
O22 0.020(4) 0.021(4) 0.012(4) 0 -0.002(3) 0
O23 0.031(4) 0.023(3) 0.019(3) 0.003(2) 0.000(3) 0.002(3)
O24 0.020(5) 0.025(5) 0.018(5) 0 -0.001(4) 0
O25 0.037(4) 0.051(5) 0.015(3) 0.013(3) 0.013(3) 0.006(3)
O26 0.027(4) 0.019(3) 0.034(4) -0.003(3) 0.000(3) 0.001(3)
F1 0.034(6) 0.028(6) 0.027(5) 0.002(4) -0.003(5) -0.001(4)

loop_
_atom_type_symbol
_atom_type_description
_atom_type_scat_dispersion_real
_atom_type_scat_dispersion_imag
_atom_type_scat_source
C C 0.0033 0.0016 'International Tables Vol C Tables 4.2.6.8 and 6.1.1.4'
H H 0 0 'International Tables Vol C Tables 4.2.6.8 and 6.1.1.4'
N N 0.0061 0.0033 'International Tables Vol C Tables 4.2.6.8 and 6.1.1.4'
O O 0.0106 0.006 'International Tables Vol C Tables 4.2.6.8 and 6.1.1.4'
F F 0.0171 0.0103 'International Tables Vol C Tables 4.2.6.8 and 6.1.1.4'
Si Si 0.0817 0.0704 'International Tables Vol C Tables 4.2.6.8 and 6.1.1.4'

loop_
_geom_angle_atom_site_label_1
_geom_angle_atom_site_label_2
_geom_angle_atom_site_label_3
_geom_angle
_geom_angle_site_symmetry_1
_geom_angle_site_symmetry_3
O16 Si1 O2 109.4(4) 5_556 .
O16 Si1 O1 112.0(4) 5_556 .
O2 Si1 O1 108.8(4) . .
O16 Si1 O26 108.6(4) 5_556 6_656
O2 Si1 O26 108.4(4) . 6_656
O1 Si1 O26 109.5(4) . 6_656
O4 Si2 O2 107.7(4) . .
O4 Si2 O5 111.0(4) . .
O2 Si2 O5 110.6(4) . .
O4 Si2 O3 109.3(4) . .
O2 Si2 O3 109.2(4) . .
O5 Si2 O3 108.9(4) . .
O25 Si3 O7 110.4(4) 2_454 .
O25 Si3 O6 109.4(3) 2_454 .
O7 Si3 O6 108.3(3) . .
O25 Si3 O5 109.0(4) 2_454 .
O7 Si3 O5 109.4(4) . .
O6 Si3 O5 110.4(3) . .
O7 Si4 O8 109.8(4) . .
O7 Si4 O19 109.2(3) . 2_454
O8 Si4 O19 112.3(4) . 2_454
O7 Si4 O9 109.1(4) . .
O8 Si4 O9 107.9(4) . .
O19 Si4 O9 108.5(3) 2_454 .
O10 Si5 O12 108.4(4) . .
O10 Si5 O11 109.9(4) . .
O12 Si5 O11 111.1(4) . .
O10 Si5 O9 110.9(3) . .
O12 Si5 O9 109.7(4) . .
O11 Si5 O9 107.0(3) . .
O12 Si6 O3 110.1(4) . 2_455
O12 Si6 O1 108.9(4) . 6_556
O3 Si6 O1 109.9(4) 2_455 6_556
O12 Si6 O13 110.0(4) . .
O3 Si6 O13 108.5(4) 2_455 .
O1 Si6 O13 109.4(4) 6_556 .
O14 Si7 O13 111.2(4) . .
O14 Si7 O6 108.1(3) . 6_556
O13 Si7 O6 110.1(4) . 6_556
O14 Si7 O15 109.5(4) . .
O13 Si7 O15 107.7(4) . .
O6 Si7 O15 110.2(4) 6_556 .
O17 Si8 O11 109.0(4) . .
O17 Si8 O18 109.9(4) . .
O11 Si8 O18 112.0(4) . .
O17 Si8 O16 110.1(4) . .
O11 Si8 O16 108.1(4) . .
O18 Si8 O16 107.7(4) . .
O20 Si9 O19 113.2(4) . .
O20 Si9 O18 109.0(4) . .
O19 Si9 O18 108.0(4) . .
O20 Si9 O14 108.9(4) . 2_455
O19 Si9 O14 110.7(3) . 2_455
O18 Si9 O14 106.7(4) . 2_455
O20 Si10 O22 117.8(4) . .
O20 Si10 O21 115.3(3) . .
O22 Si10 O21 119.2(4) . .
O20 Si10 O23 99.8(3) . .
O22 Si10 O23 98.1(4) . .
O21 Si10 O23 100.2(3) . .
O20 Si10 F1 81.7(4) . .
O22 Si10 F1 82.9(4) . .
O21 Si10 F1 77.4(4) . .
O23 Si10 F1 177.5(4) . .
O23 Si11 O17 112.1(4) . 2_454
O23 Si11 O10 111.6(3) . .
O17 Si11 O10 108.8(4) 2_454 .
O23 Si11 O4 107.3(4) . .
O17 Si11 O4 107.7(3) 2_454 .
O10 Si11 O4 109.3(4) . .
O21 Si12 O25 112.4(4) . .
O21 Si12 O24 112.6(4) . .
O25 Si12 O24 109.9(4) . .
O21 Si12 O26 107.3(4) . .
O25 Si12 O26 108.3(4) . .
O24 Si12 O26 106.1(4) . .
Si1 O1 Si6 166.7(5) . 6_656
Si1 O2 Si2 147.7(4) . .
Si6 O3 Si2 154.6(5) 2_454 .
Si2 O4 Si11 141.7(5) . .
Si2 O5 Si3 157.5(5) . .
Si7 O6 Si3 144.2(4) 6_656 .
Si4 O7 Si3 143.0(4) . .
Si4 O8 Si4 151.6(6) . 7
Si4 O9 Si5 141.9(4) . .
Si5 O10 Si11 156.7(5) . .
Si8 O11 Si5 153.2(5) . .
Si5 O12 Si6 170.8(6) . .
Si7 O13 Si6 148.2(5) . .
Si7 O14 Si9 150.6(5) . 2_454
Si7 O15 Si7 147.6(6) . 7
Si1 O16 Si8 145.2(5) 5_556 .
Si8 O17 Si11 163.1(4) . 2_455
Si8 O18 Si9 156.5(5) . .
Si9 O19 Si4 159.3(4) . 2_455
Si9 O20 Si10 152.3(4) . .
Si12 O21 Si10 139.4(4) . .
Si10 O22 Si10 132.6(6) 7_565 .
Si11 O23 Si10 146.5(4) . .
Si12 O24 Si12 141.9(6) 7_565 .
Si3 O25 Si12 159.4(6) 2_455 .
Si1 O26 Si12 137.9(4) 6_556 .
F1 F1 Si10 120.8(3) 7_565 .
C7 N1 C7 58(4) . 7_565
C7 N1 C5 100(3) . .
C7 N1 C5 100(3) 7_565 .
C7 N1 C4 127(2) . .
C7 N1 C4 127(2) 7_565 .
C5 N1 C4 126(2) . .
N1 C5 C6 106.7(15) . .
N2 C6 C5 106.3(15) . .
N2 C7 N1 127(4) . .
C7 N2 C6 100(3) . .
C7 N2 C8 132(3) . .
C6 N2 C8 128(2) . .
C3 C2 C1 129(5) . .
C4 C3 C2 133(6) . .
C3 C4 N1 116(3) . .
C1S C2S O1S 113.9 . .

loop_
_geom_bond_atom_site_label_1
_geom_bond_atom_site_label_2
_geom_bond_distance
_geom_bond_site_symmetry_2
Si1 O16 1.586(7) 5_556
Si1 O2 1.587(6) .
Si1 O1 1.601(7) .
Si1 O26 1.606(7) 6_656
Si2 O4 1.591(6) .
Si2 O2 1.596(6) .
Si2 O5 1.600(7) .
Si2 O3 1.604(6) .
Si3 O25 1.587(7) 2_454
Si3 O7 1.604(6) .
Si3 O6 1.610(6) .
Si3 O5 1.613(7) .
Si4 O7 1.600(6) .
Si4 O8 1.601(3) .
Si4 O19 1.610(6) 2_454
Si4 O9 1.611(6) .
Si5 O10 1.585(6) .
Si5 O12 1.587(6) .
Si5 O11 1.603(6) .
Si5 O9 1.616(6) .
Si6 O12 1.590(6) .
Si6 O3 1.601(6) 2_455
Si6 O1 1.604(7) 6_556
Si6 O13 1.616(7) .
Si7 O14 1.583(6) .
Si7 O13 1.593(6) .
Si7 O6 1.600(6) 6_556
Si7 O15 1.610(3) .
Si8 O17 1.586(6) .
Si8 O11 1.591(6) .
Si8 O18 1.598(7) .
Si8 O16 1.615(7) .
Si9 O20 1.581(6) .
Si9 O19 1.589(6) .
Si9 O18 1.616(7) .
Si9 O14 1.617(6) 2_455
Si10 O20 1.618(6) .
Si10 O22 1.629(4) .
Si10 O21 1.631(7) .
Si10 O23 1.659(7) .
Si10 F1 1.936(10) .
Si11 O23 1.598(6) .
Si11 O17 1.608(6) 2_454
Si11 O10 1.612(6) .
Si11 O4 1.616(6) .
Si12 O21 1.592(6) .
Si12 O25 1.600(6) .
Si12 O24 1.615(4) .
Si12 O26 1.620(7) .
O1 Si6 1.604(7) 6_656
O3 Si6 1.601(6) 2_454
O6 Si7 1.600(6) 6_656
O8 Si4 1.601(3) 7
O14 Si9 1.617(6) 2_454
O15 Si7 1.610(3) 7
O16 Si1 1.586(7) 5_556
O17 Si11 1.608(6) 2_455
O19 Si4 1.610(6) 2_455
O22 Si10 1.629(4) 7_565
O24 Si12 1.615(4) 7_565
O25 Si3 1.587(7) 2_455
O26 Si1 1.606(7) 6_556
F1 F1 1.002(19) 7_565
N1 C7 1.27(3) .
N1 C7 1.27(3) 7_565
N1 C5 1.27(3) .
N1 C4 1.427(17) .
C5 C6 1.52(4) .
C6 N2 1.28(3) .
C7 N2 1.24(3) .
C8 N2 1.460(19) .
C1 C2 1.41(3) .
C2 C3 1.40(3) .
C3 C4 1.39(3) .
C1S C2S 1.3119 .
C2S O1S 1.4262 .
